data_4304552
loop_
_publ_author_name
'Xiang-Jian Kong'
'Yan-Ping Ren'
'La-Sheng Long'
'Zhiping Zheng'
'Gary Nichol'
'Rong-Bin Huang'
'Lan-Sun Zheng'

_publ_section_title
;
Dual Shell-like Magnetic Clusters Containing NiII and LnIII (Ln = La, Pr, and
Nd) Ions
;
_journal_name_full 'Inorganic Chemistry'
_journal_page_first 2728
_journal_page_last 2739
_journal_paper_doi 10.1021/ic702079e
_journal_volume 47
_journal_year 2008
_chemical_formula_sum 'C102 H249 N39 Ni21 O246 Pr20'
_chemical_formula_weight 10009.51
_chemical_name_systematic
; 
 ? 
;
_space_group_IT_number 176
_symmetry_cell_setting hexagonal
_symmetry_space_group_name_Hall '-P 6c'
_symmetry_space_group_name_H-M 'P 63/m'
_atom_sites_solution_hydrogens geom
_atom_sites_solution_primary direct
_atom_sites_solution_secondary difmap
_audit_creation_method SHELXL-97
_cell_angle_alpha 90.00
_cell_angle_beta 90.00
_cell_angle_gamma 120.00
_cell_formula_units_Z 2
_cell_length_a 21.6766(14)
_cell_length_b 21.6766(14)
_cell_length_c 36.176(5)
_cell_measurement_temperature 223(2)
_cell_volume 14721(2)
_computing_cell_refinement 'SHELXTL-Plus (Sheldrick, 1990)'
_computing_data_collection 'SHELXTL-Plus (Sheldrick, 1990)'
_computing_data_reduction 'SHELXTL-Plus (Sheldrick, 1990)'
_computing_molecular_graphics 'SHELXTL V.5.0 (Sheldrick, 1997)'
_computing_publication_material 'SHELXL-97 (Sheldrick, 1997)'
_computing_structure_refinement 'SHELXL-97 (Sheldrick, 1997)'
_computing_structure_solution 'SHELXS-97 (Sheldrick, 1990)'
_diffrn_ambient_temperature 223(2)
_diffrn_measured_fraction_theta_full 0.914
_diffrn_measured_fraction_theta_max 0.914
_diffrn_measurement_device_type 'Bruker Smart Apex CCD area detector'
_diffrn_measurement_method 'phi and omega scans'
_diffrn_radiation_monochromator graphite
_diffrn_radiation_source 'fine-focus sealed tube'
_diffrn_radiation_type MoK\a
_diffrn_radiation_wavelength 0.71073
_diffrn_reflns_av_R_equivalents 0.0856
_diffrn_reflns_av_sigmaI/netI 0.0780
_diffrn_reflns_limit_h_max 19
_diffrn_reflns_limit_h_min -23
_diffrn_reflns_limit_k_max 21
_diffrn_reflns_limit_k_min -25
_diffrn_reflns_limit_l_max 39
_diffrn_reflns_limit_l_min -42
_diffrn_reflns_number 32814
_diffrn_reflns_theta_full 25.00
_diffrn_reflns_theta_max 25.00
_diffrn_reflns_theta_min 2.24
_diffrn_standards_number 0
_exptl_absorpt_coefficient_mu 4.674
_exptl_absorpt_correction_T_max 0.3345
_exptl_absorpt_correction_T_min 0.2564
_exptl_absorpt_correction_type multi-scan
_exptl_absorpt_process_details SADABS
_exptl_crystal_colour green
_exptl_crystal_density_diffrn 2.258
_exptl_crystal_density_meas ?
_exptl_crystal_density_method .
_exptl_crystal_description block
_exptl_crystal_F_000 9740
_exptl_crystal_size_max 0.40
_exptl_crystal_size_mid 0.36
_exptl_crystal_size_min 0.30
_refine_diff_density_max 2.462
_refine_diff_density_min -2.059
_refine_diff_density_rms 0.244
_refine_ls_extinction_method none
_refine_ls_goodness_of_fit_ref 1.179
_refine_ls_hydrogen_treatment constr
_refine_ls_matrix_type full
_refine_ls_number_parameters 663
_refine_ls_number_reflns 8048
_refine_ls_number_restraints 24
_refine_ls_restrained_S_all 1.178
_refine_ls_R_factor_all 0.1246
_refine_ls_R_factor_gt 0.0980
_refine_ls_shift/su_max 0.021
_refine_ls_shift/su_mean 0.001
_refine_ls_structure_factor_coef Fsqd
_refine_ls_weighting_details 'calc w=1/[\s^2^(Fo^2^)+(0.0869P)^2^+243.6916P] where P=(Fo^2^+2Fc^2^)/3'
_refine_ls_weighting_scheme calc
_refine_ls_wR_factor_gt 0.2057
_refine_ls_wR_factor_ref 0.2229
_reflns_number_gt 6210
_reflns_number_total 8048
_reflns_threshold_expression >2sigma(I)
_cod_data_source_file ic702079e-file006.cif
_cod_data_source_block pr
_cod_database_code 4304552

loop_
_symmetry_equiv_pos_as_xyz
'x, y, z'
'-y, x-y, z'
'-x+y, -x, z'
'-x, -y, z+1/2'
'y, -x+y, z+1/2'
'x-y, x, z+1/2'
'-x, -y, -z'
'y, -x+y, -z'
'x-y, x, -z'
'x, y, -z-1/2'
'-y, x-y, -z-1/2'
'-x+y, -x, -z-1/2'

loop_
_atom_site_label
_atom_site_type_symbol
_atom_site_fract_x
_atom_site_fract_y
_atom_site_fract_z
_atom_site_U_iso_or_equiv
_atom_site_adp_type
_atom_site_occupancy
_atom_site_symmetry_multiplicity
_atom_site_calc_flag
_atom_site_refinement_flags
_atom_site_disorder_assembly
_atom_site_disorder_group
Pr1 Pr 0.26773(5) 0.48217(5) 0.34694(2) 0.0319(3) Uani 1 1 d . . .
Pr2 Pr 0.59004(5) 0.65082(5) 0.30520(3) 0.0379(3) Uani 1 1 d . . .
Pr3 Pr 0.43803(5) 0.44808(5) 0.33653(4) 0.0543(4) Uani 1 1 d . . .
Pr4 Pr 0.3333 0.6667 0.39807(4) 0.0420(5) Uani 1 3 d S . .
Ni1 Ni 0.73895(15) 0.68045(16) 0.2500 0.0629(13) Uani 1 2 d S . .
Ni2 Ni 0.12325(13) 0.30951(12) 0.35579(8) 0.0522(7) Uani 1 1 d . . .
Ni3 Ni 0.61861(15) 0.54390(15) 0.37107(12) 0.0883(13) Uani 1 1 d . . .
Ni4 Ni 0.28907(19) 0.51158(19) 0.44675(7) 0.0756(10) Uani 1 1 d . . .
O1 O 0.5591(12) 0.3563(11) 0.3159(10) 0.147(11) Uani 1 1 d . . .
O2 O 0.5557(8) 0.4481(8) 0.3458(7) 0.110(8) Uani 1 1 d . . .
C1 C 0.584(2) 0.409(2) 0.3358(10) 0.109(10) Uani 1 1 d U . .
C2 C 0.6597(16) 0.4390(16) 0.3523(13) 0.133(15) Uani 1 1 d . . .
H2A H 0.6571 0.4058 0.3715 0.159 Uiso 1 1 calc R . .
H2B H 0.6907 0.4385 0.3327 0.159 Uiso 1 1 calc R . .
C3 C 0.7528(13) 0.5651(15) 0.3415(11) 0.116(13) Uani 1 1 d . . .
H3A H 0.7913 0.6037 0.3557 0.139 Uiso 1 1 calc R . .
H3B H 0.7734 0.5409 0.3276 0.139 Uiso 1 1 calc R . .
C4 C 0.7236(12) 0.5943(12) 0.3163(11) 0.090(10) Uani 1 1 d . . .
N1 N 0.6955(10) 0.5112(11) 0.3687(11) 0.143(15) Uani 1 1 d . . .
O3 O 0.7622(8) 0.6274(8) 0.2893(7) 0.101(8) Uani 1 1 d . . .
O4 O 0.6657(7) 0.5925(7) 0.3217(6) 0.073(5) Uani 1 1 d . . .
O5 O 0.5924(11) 0.8103(11) 0.4531(5) 0.091(6) Uani 1 1 d . . .
O6 O 0.6136(7) 0.7999(7) 0.3929(4) 0.059(4) Uani 1 1 d . . .
C5 C 0.6315(15) 0.8144(13) 0.4276(8) 0.080(8) Uani 1 1 d . . .
C6 C 0.7121(15) 0.8431(19) 0.4336(9) 0.100(10) Uani 1 1 d . . .
H6A H 0.7356 0.8949 0.4366 0.120 Uiso 1 1 calc R . .
H6B H 0.7180 0.8234 0.4569 0.120 Uiso 1 1 calc R . .
C7 C 0.7501(15) 0.7622(15) 0.4105(8) 0.103(11) Uani 1 1 d . . .
H7A H 0.7467 0.7516 0.4370 0.123 Uiso 1 1 calc R . .
H7B H 0.7967 0.7706 0.4021 0.123 Uiso 1 1 calc R . .
C8 C 0.6939(11) 0.6984(13) 0.3911(8) 0.078(8) Uani 1 1 d . . .
N2 N 0.7477(11) 0.8280(11) 0.4054(7) 0.081(7) Uani 1 1 d . . .
O7 O 0.6838(8) 0.6382(8) 0.3996(5) 0.086(6) Uani 1 1 d . . .
O8 O 0.6629(7) 0.7095(6) 0.3636(4) 0.062(4) Uani 1 1 d . . .
O9 O 0.3676(9) 0.6142(9) 0.4491(3) 0.079(5) Uani 1 1 d . . .
O10 O 0.4627(12) 0.6905(12) 0.4824(4) 0.106(7) Uani 1 1 d . . .
C9 C 0.4143(17) 0.6279(17) 0.4754(8) 0.088(8) Uani 1 1 d U . .
C10 C 0.407(2) 0.571(2) 0.4991(8) 0.122(13) Uani 1 1 d . . .
H10A H 0.3910 0.5771 0.5235 0.147 Uiso 1 1 calc R . .
H10B H 0.4535 0.5749 0.5020 0.147 Uiso 1 1 calc R . .
C11 C 0.396(2) 0.469(3) 0.4633(8) 0.135(15) Uani 1 1 d . . .
H11A H 0.4463 0.4955 0.4695 0.162 Uiso 1 1 calc R . .
H11B H 0.3770 0.4192 0.4708 0.162 Uiso 1 1 calc R . .
C12 C 0.3866(14) 0.4718(13) 0.4220(7) 0.071(6) Uani 1 1 d U . .
N3 N 0.3561(18) 0.5001(18) 0.4848(7) 0.130(12) Uani 1 1 d . . .
O11 O 0.4258(10) 0.4586(9) 0.4030(5) 0.087(6) Uani 1 1 d . . .
O12 O 0.3443(8) 0.4906(9) 0.4092(4) 0.068(4) Uani 1 1 d . . .
O01 O 0.3793(10) 0.3231(9) 0.3648(7) 0.104(7) Uani 1 1 d . . .
C13 C 0.3075(14) 0.2780(17) 0.3591(10) 0.108(12) Uani 1 1 d . . .
H13A H 0.2872 0.2478 0.3810 0.130 Uiso 1 1 calc R . .
H13B H 0.3010 0.2470 0.3381 0.130 Uiso 1 1 calc R . .
C14 C 0.2672(12) 0.3172(10) 0.3518(9) 0.080(9) Uani 1 1 d . . .
O14 O 0.1996(7) 0.2810(6) 0.3515(5) 0.064(4) Uani 1 1 d . . .
O15 O 0.3012(7) 0.3848(7) 0.3484(4) 0.057(4) Uani 1 1 d . . .
N8 N 0.8398(11) 0.7691(12) 0.2500 0.089(12) Uani 1 2 d S . .
C15 C 0.8454(11) 0.8100(12) 0.2831(9) 0.077(8) Uani 1 1 d . . .
H15A H 0.8721 0.8609 0.2770 0.093 Uiso 1 1 calc R . .
H15B H 0.8726 0.8010 0.3019 0.093 Uiso 1 1 calc R . .
C16 C 0.7736(10) 0.7925(11) 0.2994(6) 0.046(4) Uani 1 1 d U . .
O17 O 0.7754(6) 0.8346(7) 0.3234(5) 0.059(4) Uani 1 1 d . . .
O18 O 0.7208(6) 0.7390(6) 0.2898(4) 0.052(4) Uani 1 1 d . . .
O19 O 0.3630(6) 0.4170(7) 0.2807(5) 0.061(4) Uani 1 1 d . . .
C17 C 0.4691(13) 0.5006(12) 0.2500 0.039(6) Uani 1 2 d S . .
C18 C 0.3913(14) 0.4391(12) 0.2500 0.045(6) Uani 1 2 d S . .
O20 O 0.4967(6) 0.5247(6) 0.2807(4) 0.048(3) Uani 1 1 d . . .
N4 N 0.4151(8) 0.5993(9) 0.3386(4) 0.052(5) Uani 1 1 d . . .
O21 O 0.3990(6) 0.5333(5) 0.3332(3) 0.038(3) Uani 1 1 d . . .
O22 O 0.4796(5) 0.6508(6) 0.3326(3) 0.037(3) Uani 1 1 d . . .
O23 O 0.3655(6) 0.6101(6) 0.3490(3) 0.035(3) Uani 1 1 d . . .
N5 N 0.3074(13) 0.5349(14) 0.2500 0.062(7) Uani 1 2 d S . .
O24 O 0.2819(6) 0.5097(6) 0.2807(4) 0.046(3) Uani 1 1 d . . .
O25 O 0.382(3) 0.597(3) 0.2500 0.21(2) Uani 1 2 d S . .
N6 N 0.1741(17) 0.1861(18) 0.2500 0.098(15) Uani 1 2 d S . .
O26 O 0.2032(12) 0.1906(12) 0.2764(9) 0.127(9) Uani 1 1 d . . .
O27 O 0.126(2) 0.189(3) 0.2500 0.19(2) Uani 1 2 d S . .
N7 N 0.065(2) 0.435(2) 0.4497(9) 0.129(11) Uani 1 1 d . . .
O28 O 0.0127(19) 0.4379(17) 0.4677(9) 0.179(14) Uani 1 1 d . . .
O29 O 0.0990(13) 0.4750(14) 0.4268(6) 0.120(8) Uani 1 1 d . . .
O30 O 0.0785(19) 0.386(2) 0.4605(10) 0.180(13) Uani 1 1 d . . .
O31 O 0.5513(8) 0.6776(8) 0.2500 0.036(4) Uani 1 2 d S . .
H31A H 0.5061 0.6547 0.2500 0.043 Uiso 1 2 d SR . .
O32 O 0.1615(6) 0.3884(5) 0.3176(3) 0.039(3) Uani 1 1 d . . .
H32A H 0.1744 0.3725 0.2947 0.047 Uiso 1 1 calc R . .
O33 O 0.5392(6) 0.5617(6) 0.3549(4) 0.057(4) Uani 1 1 d . . .
H33A H 0.5253 0.5816 0.3758 0.068 Uiso 1 1 calc R . .
O34 O 0.6339(7) 0.6192(7) 0.2500 0.048(5) Uani 1 2 d S . .
H34A H 0.6195 0.5680 0.2500 0.058 Uiso 1 2 calc SR . .
O35 O 0.2510(7) 0.5359(7) 0.4010(3) 0.046(3) Uani 1 1 d . . .
H35A H 0.2008 0.5237 0.4041 0.055 Uiso 1 1 calc R . .
O1W O 0.5756(11) 0.4958(12) 0.4225(7) 0.142(11) Uani 1 1 d . . .
O2W O 0.4504(11) 0.3617(10) 0.2947(7) 0.105(7) Uani 1 1 d . . .
O3W O 0.162(4) 0.1068(16) 0.3752(14) 0.39(5) Uani 1 1 d . . .
O4W O 0.1662(12) 0.4065(13) 0.5118(5) 0.118(8) Uani 1 1 d . . .
O5W O 0.774(3) 0.504(2) 0.4370(9) 0.28(3) Uani 1 1 d . . .
O6W O 0.7416(13) 0.6276(15) 0.4705(6) 0.137(9) Uani 1 1 d . . .
O7W O 0.3610(16) 0.2549(13) 0.2500 0.20(3) Uani 1 2 d S . .
O8W O 0.6140(18) 0.4759(16) 0.2500 0.145(15) Uani 1 2 d S . .
O9W O 0.1192(6) 0.1570(6) 0.3286(5) 0.058(4) Uani 1 1 d . . .
O10W O 0.0000 0.0000 0.4372(11) 0.094(11) Uani 1 3 d S . .
O11W O 0.0000 0.0000 0.5000 0.25(5) Uani 1 6 d S . .
O12W O 0.2039(11) 0.3466(11) 0.2500 0.070(6) Uani 1 2 d S . .

loop_
_atom_site_aniso_label
_atom_site_aniso_U_11
_atom_site_aniso_U_22
_atom_site_aniso_U_33
_atom_site_aniso_U_23
_atom_site_aniso_U_13
_atom_site_aniso_U_12
Pr1 0.0322(5) 0.0314(5) 0.0310(5) 0.0165(4) 0.0081(4) 0.0150(4)
Pr2 0.0191(5) 0.0208(5) 0.0741(7) 0.0070(4) -0.0108(4) 0.0101(4)
Pr3 0.0287(5) 0.0289(5) 0.1057(10) 0.0273(6) -0.0018(5) 0.0147(4)
Pr4 0.0593(7) 0.0593(7) 0.0073(7) 0.000 0.000 0.0296(4)
Ni1 0.0110(15) 0.0199(16) 0.158(4) 0.000 0.000 0.0080(13)
Ni2 0.0423(14) 0.0364(13) 0.0790(18) 0.0344(12) 0.0297(13) 0.0204(11)
Ni3 0.0425(16) 0.0525(17) 0.165(4) 0.046(2) -0.0339(19) 0.0204(14)
Ni4 0.106(3) 0.099(2) 0.0255(13) 0.0325(14) 0.0124(14) 0.054(2)
O1 0.094(15) 0.072(13) 0.30(4) -0.018(18) -0.032(19) 0.059(13)
O2 0.059(10) 0.039(8) 0.25(2) 0.021(12) -0.034(13) 0.039(8)
C1 0.109(11) 0.105(11) 0.113(11) 0.003(5) -0.001(5) 0.055(7)
C2 0.08(2) 0.08(2) 0.25(5) 0.07(3) -0.01(2) 0.056(19)
C3 0.046(14) 0.074(18) 0.24(4) 0.06(2) 0.010(19) 0.038(14)
C4 0.032(12) 0.031(12) 0.21(3) 0.023(16) -0.012(16) 0.016(10)
N1 0.042(11) 0.056(14) 0.33(4) 0.072(19) -0.042(18) 0.026(11)
O3 0.033(8) 0.028(8) 0.24(2) 0.023(11) -0.031(12) 0.014(7)
O4 0.029(7) 0.040(8) 0.159(16) 0.022(9) -0.010(8) 0.022(6)
O5 0.087(14) 0.115(16) 0.064(11) -0.028(11) -0.034(10) 0.045(12)
O6 0.060(9) 0.058(9) 0.047(8) -0.005(7) -0.020(7) 0.022(7)
C5 0.075(18) 0.065(15) 0.087(19) -0.005(14) -0.069(16) 0.026(14)
C6 0.069(18) 0.12(3) 0.09(2) 0.016(19) -0.044(16) 0.033(18)
C7 0.075(17) 0.10(2) 0.10(2) 0.032(17) -0.061(16) 0.021(16)
C8 0.039(12) 0.064(15) 0.14(2) 0.009(15) -0.043(13) 0.029(11)
N2 0.067(13) 0.066(13) 0.108(17) -0.002(12) -0.060(13) 0.032(11)
O7 0.051(9) 0.058(10) 0.143(16) 0.031(10) -0.050(9) 0.022(8)
O8 0.040(7) 0.024(6) 0.110(12) 0.026(7) -0.025(7) 0.006(6)
O9 0.101(12) 0.098(12) 0.021(6) 0.010(7) -0.012(7) 0.036(10)
O10 0.136(17) 0.145(18) 0.023(8) 0.024(9) -0.030(9) 0.059(15)
C9 0.089(9) 0.089(9) 0.081(9) 0.003(5) -0.001(5) 0.041(6)
C10 0.15(3) 0.15(3) 0.049(15) 0.05(2) -0.001(19) 0.06(3)
C11 0.17(4) 0.21(4) 0.049(16) 0.06(2) 0.03(2) 0.11(3)
C12 0.073(8) 0.071(8) 0.068(8) 0.009(5) -0.009(5) 0.035(5)
N3 0.16(3) 0.14(2) 0.053(14) 0.049(15) -0.048(17) 0.05(2)
O11 0.086(12) 0.082(12) 0.102(13) 0.046(10) 0.000(10) 0.048(10)
O12 0.083(10) 0.097(12) 0.044(8) 0.032(8) -0.006(7) 0.061(10)
O01 0.071(12) 0.059(11) 0.18(2) 0.054(12) 0.035(13) 0.035(10)
C13 0.064(18) 0.12(2) 0.17(3) 0.07(2) 0.022(18) 0.062(18)
C14 0.059(14) 0.024(10) 0.16(3) 0.049(13) 0.048(15) 0.026(10)
O14 0.035(7) 0.024(7) 0.120(13) 0.037(7) 0.023(8) 0.005(6)
O15 0.043(7) 0.049(8) 0.082(10) 0.036(7) 0.011(7) 0.025(7)
N8 0.015(11) 0.020(12) 0.24(4) 0.000 0.000 0.011(10)
C15 0.042(12) 0.042(12) 0.15(3) 0.013(14) -0.003(14) 0.024(11)
C16 0.040(6) 0.046(6) 0.056(6) 0.004(4) -0.004(4) 0.024(5)
O17 0.030(7) 0.039(7) 0.110(12) -0.010(8) -0.024(7) 0.019(6)
O18 0.018(6) 0.025(6) 0.112(11) -0.009(6) -0.016(6) 0.010(5)
O19 0.025(7) 0.037(7) 0.112(13) 0.003(8) 0.016(7) 0.009(6)
C17 0.029(13) 0.024(12) 0.055(16) 0.000 0.000 0.007(11)
C18 0.037(15) 0.018(12) 0.08(2) 0.000 0.000 0.013(11)
O20 0.015(6) 0.023(6) 0.097(11) 0.007(6) 0.002(6) 0.003(5)
N4 0.026(8) 0.059(11) 0.035(8) 0.019(7) -0.019(6) -0.005(8)
O21 0.040(7) 0.016(6) 0.051(7) 0.015(5) -0.014(5) 0.009(5)
O22 0.021(6) 0.027(6) 0.053(7) 0.002(5) -0.014(5) 0.006(5)
O23 0.025(6) 0.047(7) 0.033(6) 0.003(5) -0.003(5) 0.018(5)
N5 0.052(15) 0.065(16) 0.024(12) 0.000 0.000 -0.005(13)
O24 0.041(7) 0.036(7) 0.060(8) 0.013(6) 0.008(6) 0.018(6)
O25 0.23(6) 0.19(5) 0.14(4) 0.000 0.000 0.06(4)
N6 0.029(18) 0.07(2) 0.21(5) 0.000 0.000 0.034(16)
O26 0.084(16) 0.089(15) 0.22(3) -0.032(16) -0.035(16) 0.051(13)
O27 0.11(3) 0.22(5) 0.28(6) 0.000 0.000 0.11(3)
N7 0.16(3) 0.13(3) 0.11(2) 0.02(2) 0.02(2) 0.09(3)
O28 0.23(3) 0.19(3) 0.15(2) 0.05(2) 0.14(3) 0.14(3)
O29 0.126(18) 0.16(2) 0.070(12) 0.047(14) 0.058(13) 0.071(16)
O30 0.20(3) 0.20(3) 0.17(3) 0.05(2) 0.08(2) 0.12(3)
O31 0.036(9) 0.032(9) 0.048(10) 0.000 0.000 0.023(8)
O32 0.036(6) 0.019(5) 0.057(7) 0.019(5) 0.018(5) 0.010(5)
O33 0.031(7) 0.040(7) 0.099(11) 0.026(7) -0.019(7) 0.017(6)
O34 0.005(7) 0.009(7) 0.127(17) 0.000 0.000 0.001(6)
O35 0.069(8) 0.063(8) 0.009(5) 0.022(5) 0.008(5) 0.036(7)
O1W 0.102(15) 0.127(18) 0.15(2) 0.091(16) -0.054(14) 0.023(13)
O2W 0.103(14) 0.076(12) 0.17(2) 0.017(12) 0.039(14) 0.070(12)
O3W 0.74(11) 0.09(2) 0.34(6) -0.08(3) -0.32(7) 0.21(4)
O4W 0.123(17) 0.16(2) 0.072(12) 0.066(13) 0.051(12) 0.074(16)
O5W 0.33(5) 0.29(5) 0.11(2) 0.06(3) -0.09(3) 0.07(4)
O6W 0.125(18) 0.20(3) 0.092(14) 0.077(16) 0.021(13) 0.087(18)
O7W 0.08(2) 0.037(15) 0.49(8) 0.000 0.000 0.039(15)
O8W 0.12(3) 0.08(2) 0.26(5) 0.000 0.000 0.07(2)
O9W 0.027(6) 0.023(6) 0.138(13) 0.018(7) 0.017(7) 0.023(5)
O10W 0.041(9) 0.041(9) 0.20(4) 0.000 0.000 0.021(4)
O11W 0.31(8) 0.31(8) 0.13(6) 0.000 0.000 0.16(4)
O12W 0.043(12) 0.063(13) 0.100(17) 0.000 0.000 0.024(11)

loop_
_atom_type_symbol
_atom_type_description
_atom_type_scat_dispersion_real
_atom_type_scat_dispersion_imag
_atom_type_scat_source
C C 0.0033 0.0016 'International Tables Vol C Tables 4.2.6.8 and 6.1.1.4'
H H 0.0000 0.0000 'International Tables Vol C Tables 4.2.6.8 and 6.1.1.4'
N N 0.0061 0.0033 'International Tables Vol C Tables 4.2.6.8 and 6.1.1.4'
O O 0.0106 0.0060 'International Tables Vol C Tables 4.2.6.8 and 6.1.1.4'
Ni Ni 0.3393 1.1124 'International Tables Vol C Tables 4.2.6.8 and 6.1.1.4'
Pr Pr -0.2180 2.8214 'International Tables Vol C Tables 4.2.6.8 and 6.1.1.4'

loop_
_geom_angle_atom_site_label_1
_geom_angle_atom_site_label_2
_geom_angle_atom_site_label_3
_geom_angle
_geom_angle_site_symmetry_1
_geom_angle_site_symmetry_3
_geom_angle_publ_flag
O35 Pr1 O32 117.0(4) . . ?
O35 Pr1 O24 135.4(4) . . ?
O32 Pr1 O24 74.2(4) . . ?
O35 Pr1 O23 71.9(4) . . ?
O32 Pr1 O23 149.5(3) . . ?
O24 Pr1 O23 80.0(4) . . ?
O35 Pr1 O21 111.0(4) . . ?
O32 Pr1 O21 132.0(4) . . ?
O24 Pr1 O21 74.0(4) . . ?
O23 Pr1 O21 51.6(4) . . ?
O35 Pr1 O15 124.0(4) . . ?
O32 Pr1 O15 81.9(4) . . ?
O24 Pr1 O15 99.7(4) . . ?
O23 Pr1 O15 118.7(4) . . ?
O21 Pr1 O15 69.2(4) . . ?
O35 Pr1 O6 69.7(4) . 3_565 ?
O32 Pr1 O6 67.8(4) . 3_565 ?
O24 Pr1 O6 141.8(4) . 3_565 ?
O23 Pr1 O6 137.5(4) . 3_565 ?
O21 Pr1 O6 130.7(4) . 3_565 ?
O15 Pr1 O6 71.4(4) . 3_565 ?
O35 Pr1 O22 71.0(4) . 3_565 ?
O32 Pr1 O22 67.0(4) . 3_565 ?
O24 Pr1 O22 75.9(4) . 3_565 ?
O23 Pr1 O22 91.3(3) . 3_565 ?
O21 Pr1 O22 135.4(3) . 3_565 ?
O15 Pr1 O22 148.8(4) . 3_565 ?
O6 Pr1 O22 92.8(4) 3_565 3_565 ?
O35 Pr1 O12 62.1(4) . . ?
O32 Pr1 O12 134.7(4) . . ?
O24 Pr1 O12 141.8(4) . . ?
O23 Pr1 O12 75.8(4) . . ?
O21 Pr1 O12 67.9(4) . . ?
O15 Pr1 O12 68.0(5) . . ?
O6 Pr1 O12 70.7(5) 3_565 . ?
O22 Pr1 O12 133.0(4) 3_565 . ?
O35 Pr1 N4 91.6(5) . . ?
O32 Pr1 N4 147.8(4) . . ?
O24 Pr1 N4 74.9(4) . . ?
O23 Pr1 N4 25.4(4) . . ?
O21 Pr1 N4 26.3(4) . . ?
O15 Pr1 N4 94.6(5) . . ?
O6 Pr1 N4 141.3(4) 3_565 . ?
O22 Pr1 N4 113.3(4) 3_565 . ?
O12 Pr1 N4 70.6(4) . . ?
O35 Pr1 Ni2 100.0(3) . . ?
O32 Pr1 Ni2 34.4(3) . . ?
O24 Pr1 Ni2 106.6(3) . . ?
O23 Pr1 Ni2 171.9(3) . . ?
O21 Pr1 Ni2 134.1(2) . . ?
O15 Pr1 Ni2 65.5(3) . . ?
O6 Pr1 Ni2 35.3(3) 3_565 . ?
O22 Pr1 Ni2 85.9(2) 3_565 . ?
O12 Pr1 Ni2 100.6(3) . . ?
N4 Pr1 Ni2 160.1(4) . . ?
O35 Pr1 Pr4 36.3(3) . . ?
O32 Pr1 Pr4 139.5(3) . . ?
O24 Pr1 Pr4 105.8(3) . . ?
O23 Pr1 Pr4 36.3(3) . . ?
O21 Pr1 Pr4 83.8(3) . . ?
O15 Pr1 Pr4 135.8(3) . . ?
O6 Pr1 Pr4 105.6(3) 3_565 . ?
O22 Pr1 Pr4 73.6(2) 3_565 . ?
O12 Pr1 Pr4 69.6(3) . . ?
N4 Pr1 Pr4 59.4(4) . . ?
Ni2 Pr1 Pr4 135.63(5) . . ?
O31 Pr2 O34 67.3(4) . . ?
O31 Pr2 O33 137.8(5) . . ?
O34 Pr2 O33 117.3(5) . . ?
O31 Pr2 O32 77.9(4) . 2_665 ?
O34 Pr2 O32 123.5(4) . 2_665 ?
O33 Pr2 O32 118.5(5) . 2_665 ?
O31 Pr2 O8 141.8(4) . . ?
O34 Pr2 O8 125.5(4) . . ?
O33 Pr2 O8 73.2(4) . . ?
O32 Pr2 O8 65.3(4) 2_665 . ?
O31 Pr2 O18 91.7(5) . . ?
O34 Pr2 O18 66.0(4) . . ?
O33 Pr2 O18 129.6(4) . . ?
O32 Pr2 O18 72.4(4) 2_665 . ?
O8 Pr2 O18 68.4(5) . . ?
O31 Pr2 O22 83.2(4) . . ?
O34 Pr2 O22 143.0(4) . . ?
O33 Pr2 O22 70.7(4) . . ?
O32 Pr2 O22 67.2(3) 2_665 . ?
O8 Pr2 O22 91.5(4) . . ?
O18 Pr2 O22 139.5(4) . . ?
O31 Pr2 O4 135.1(5) . . ?
O34 Pr2 O4 67.9(5) . . ?
O33 Pr2 O4 65.9(5) . . ?
O32 Pr2 O4 130.5(4) 2_665 . ?
O8 Pr2 O4 70.6(5) . . ?
O18 Pr2 O4 71.4(4) . . ?
O22 Pr2 O4 136.2(5) . . ?
O31 Pr2 O20 77.6(5) . . ?
O34 Pr2 O20 68.7(4) . . ?
O33 Pr2 O20 67.5(5) . . ?
O32 Pr2 O20 144.1(3) 2_665 . ?
O8 Pr2 O20 139.6(4) . . ?
O18 Pr2 O20 134.0(4) . . ?
O22 Pr2 O20 84.1(4) . . ?
O4 Pr2 O20 85.1(4) . . ?
O31 Pr2 Pr2 31.8(3) . 10_556 ?
O34 Pr2 Pr2 35.5(3) . 10_556 ?
O33 Pr2 Pr2 137.0(4) . 10_556 ?
O32 Pr2 Pr2 100.4(3) 2_665 10_556 ?
O8 Pr2 Pr2 145.5(3) . 10_556 ?
O18 Pr2 Pr2 77.5(3) . 10_556 ?
O22 Pr2 Pr2 112.5(2) . 10_556 ?
O4 Pr2 Pr2 103.3(4) . 10_556 ?
O20 Pr2 Pr2 70.2(3) . 10_556 ?
O31 Pr2 Pr3 107.7(4) . . ?
O34 Pr2 Pr3 98.1(3) . . ?
O33 Pr2 Pr3 32.4(3) . . ?
O32 Pr2 Pr3 135.2(3) 2_665 . ?
O8 Pr2 Pr3 105.6(3) . . ?
O18 Pr2 Pr3 148.3(2) . . ?
O22 Pr2 Pr3 69.4(2) . . ?
O4 Pr2 Pr3 77.3(3) . . ?
O20 Pr2 Pr3 35.8(3) . . ?
Pr2 Pr2 Pr3 105.97(3) 10_556 . ?
O21 Pr3 O33 73.7(4) . . ?
O21 Pr3 O11 83.2(5) . . ?
O33 Pr3 O11 73.9(6) . . ?
O21 Pr3 O19 74.3(4) . . ?
O33 Pr3 O19 129.6(4) . . ?
O11 Pr3 O19 138.1(5) . . ?
O21 Pr3 O20 72.9(4) . . ?
O33 Pr3 O20 69.4(5) . . ?
O11 Pr3 O20 140.4(5) . . ?
O19 Pr3 O20 64.6(4) . . ?
O21 Pr3 O2W 138.9(6) . . ?
O33 Pr3 O2W 122.6(6) . . ?
O11 Pr3 O2W 135.7(6) . . ?
O19 Pr3 O2W 66.9(6) . . ?
O20 Pr3 O2W 78.7(5) . . ?
O21 Pr3 O01 131.1(5) . . ?
O33 Pr3 O01 133.0(6) . . ?
O11 Pr3 O01 71.7(7) . . ?
O19 Pr3 O01 97.3(6) . . ?
O20 Pr3 O01 146.9(6) . . ?
O2W Pr3 O01 68.6(7) . . ?
O21 Pr3 O2 137.8(4) . . ?
O33 Pr3 O2 64.7(5) . . ?
O11 Pr3 O2 91.4(7) . . ?
O19 Pr3 O2 128.7(7) . . ?
O20 Pr3 O2 86.0(6) . . ?
O2W Pr3 O2 66.8(7) . . ?
O01 Pr3 O2 85.2(5) . . ?
O21 Pr3 O15 70.5(4) . . ?
O33 Pr3 O15 134.5(5) . . ?
O11 Pr3 O15 74.9(5) . . ?
O19 Pr3 O15 64.5(4) . . ?
O20 Pr3 O15 123.1(4) . . ?
O2W Pr3 O15 102.9(6) . . ?
O01 Pr3 O15 62.9(5) . . ?
O2 Pr3 O15 147.8(5) . . ?
O21 Pr3 Pr2 64.2(3) . . ?
O33 Pr3 Pr2 32.8(3) . . ?
O11 Pr3 Pr2 103.7(4) . . ?
O19 Pr3 Pr2 97.6(3) . . ?
O20 Pr3 Pr2 37.3(3) . . ?
O2W Pr3 Pr2 107.6(4) . . ?
O01 Pr3 Pr2 161.4(5) . . ?
O2 Pr3 Pr2 76.8(3) . . ?
O15 Pr3 Pr2 134.4(3) . . ?
O21 Pr3 Pr1 34.1(3) . . ?
O33 Pr3 Pr1 103.2(3) . . ?
O11 Pr3 Pr1 75.2(4) . . ?
O19 Pr3 Pr1 66.2(3) . . ?
O20 Pr3 Pr1 99.0(3) . . ?
O2W Pr3 Pr1 128.6(5) . . ?
O01 Pr3 Pr1 97.9(4) . . ?
O2 Pr3 Pr1 164.4(5) . . ?
O15 Pr3 Pr1 36.4(3) . . ?
Pr2 Pr3 Pr1 98.28(3) . . ?
O23 Pr4 O23 73.3(4) 3_565 2_665 ?
O23 Pr4 O23 73.3(4) 3_565 . ?
O23 Pr4 O23 73.3(4) 2_665 . ?
O23 Pr4 O9 139.1(5) 3_565 2_665 ?
O23 Pr4 O9 94.8(5) 2_665 2_665 ?
O23 Pr4 O9 141.7(5) . 2_665 ?
O23 Pr4 O9 94.8(5) 3_565 3_565 ?
O23 Pr4 O9 141.7(5) 2_665 3_565 ?
O23 Pr4 O9 139.1(5) . 3_565 ?
O9 Pr4 O9 70.2(7) 2_665 3_565 ?
O23 Pr4 O9 141.7(5) 3_565 . ?
O23 Pr4 O9 139.1(5) 2_665 . ?
O23 Pr4 O9 94.8(5) . . ?
O9 Pr4 O9 70.2(6) 2_665 . ?
O9 Pr4 O9 70.2(6) 3_565 . ?
O23 Pr4 O35 71.4(4) 3_565 3_565 ?
O23 Pr4 O35 72.1(4) 2_665 3_565 ?
O23 Pr4 O35 136.0(3) . 3_565 ?
O9 Pr4 O35 67.7(5) 2_665 3_565 ?
O9 Pr4 O35 69.6(5) 3_565 3_565 ?
O9 Pr4 O35 129.2(5) . 3_565 ?
O23 Pr4 O35 72.1(4) 3_565 . ?
O23 Pr4 O35 136.0(3) 2_665 . ?
O23 Pr4 O35 71.4(4) . . ?
O9 Pr4 O35 129.2(5) 2_665 . ?
O9 Pr4 O35 67.7(5) 3_565 . ?
O9 Pr4 O35 69.6(5) . . ?
O35 Pr4 O35 119.82(4) 3_565 . ?
O23 Pr4 O35 136.0(3) 3_565 2_665 ?
O23 Pr4 O35 71.4(4) 2_665 2_665 ?
O23 Pr4 O35 72.1(4) . 2_665 ?
O9 Pr4 O35 69.6(5) 2_665 2_665 ?
O9 Pr4 O35 129.2(5) 3_565 2_665 ?
O9 Pr4 O35 67.7(5) . 2_665 ?
O35 Pr4 O35 119.82(4) 3_565 2_665 ?
O35 Pr4 O35 119.82(3) . 2_665 ?
O23 Pr4 Ni4 83.9(3) 3_565 3_565 ?
O23 Pr4 Ni4 107.1(3) 2_665 3_565 ?
O23 Pr4 Ni4 156.1(3) . 3_565 ?
O9 Pr4 Ni4 62.0(4) 2_665 3_565 ?
O9 Pr4 Ni4 34.6(4) 3_565 3_565 ?
O9 Pr4 Ni4 99.0(4) . 3_565 ?
O35 Pr4 Ni4 35.1(3) 3_565 3_565 ?
O35 Pr4 Ni4 95.3(3) . 3_565 ?
O35 Pr4 Ni4 131.4(3) 2_665 3_565 ?
O23 Pr4 Ni4 156.1(3) 3_565 2_665 ?
O23 Pr4 Ni4 83.9(3) 2_665 2_665 ?
O23 Pr4 Ni4 107.1(3) . 2_665 ?
O9 Pr4 Ni4 34.6(4) 2_665 2_665 ?
O9 Pr4 Ni4 99.0(4) 3_565 2_665 ?
O9 Pr4 Ni4 62.0(4) . 2_665 ?
O35 Pr4 Ni4 95.3(3) 3_565 2_665 ?
O35 Pr4 Ni4 131.4(3) . 2_665 ?
O35 Pr4 Ni4 35.1(3) 2_665 2_665 ?
Ni4 Pr4 Ni4 96.63(7) 3_565 2_665 ?
O23 Pr4 Ni4 107.1(3) 3_565 . ?
O23 Pr4 Ni4 156.1(3) 2_665 . ?
O23 Pr4 Ni4 83.9(3) . . ?
O9 Pr4 Ni4 99.0(4) 2_665 . ?
O9 Pr4 Ni4 62.0(4) 3_565 . ?
O9 Pr4 Ni4 34.6(4) . . ?
O35 Pr4 Ni4 131.4(3) 3_565 . ?
O35 Pr4 Ni4 35.1(3) . . ?
O35 Pr4 Ni4 95.3(3) 2_665 . ?
Ni4 Pr4 Ni4 96.63(7) 3_565 . ?
Ni4 Pr4 Ni4 96.63(7) 2_665 . ?
O34 Ni1 O3 98.4(5) . . ?
O34 Ni1 O3 98.4(5) . 10_556 ?
O3 Ni1 O3 88.2(13) . 10_556 ?
O34 Ni1 N8 161.9(7) . . ?
O3 Ni1 N8 94.6(6) . . ?
O3 Ni1 N8 94.6(6) 10_556 . ?
O34 Ni1 O18 84.6(4) . . ?
O3 Ni1 O18 92.1(8) . . ?
O3 Ni1 O18 176.9(6) 10_556 . ?
N8 Ni1 O18 82.4(5) . . ?
O34 Ni1 O18 84.6(4) . 10_556 ?
O3 Ni1 O18 176.9(6) . 10_556 ?
O3 Ni1 O18 92.1(8) 10_556 10_556 ?
N8 Ni1 O18 82.4(5) . 10_556 ?
O18 Ni1 O18 87.5(7) . 10_556 ?
O32 Ni2 O17 100.2(5) . 3_565 ?
O32 Ni2 O14 98.8(5) . . ?
O17 Ni2 O14 88.4(6) 3_565 . ?
O32 Ni2 O6 86.3(5) . 3_565 ?
O17 Ni2 O6 173.4(5) 3_565 3_565 ?
O14 Ni2 O6 89.1(6) . 3_565 ?
O32 Ni2 O8 84.0(5) . 3_565 ?
O17 Ni2 O8 93.2(6) 3_565 3_565 ?
O14 Ni2 O8 176.5(7) . 3_565 ?
O6 Ni2 O8 88.9(6) 3_565 3_565 ?
O32 Ni2 N2 161.5(7) . 3_565 ?
O17 Ni2 N2 93.3(9) 3_565 3_565 ?
O14 Ni2 N2 94.2(7) . 3_565 ?
O6 Ni2 N2 80.7(9) 3_565 3_565 ?
O8 Ni2 N2 82.6(7) 3_565 3_565 ?
O32 Ni2 Pr1 42.6(3) . . ?
O17 Ni2 Pr1 139.3(4) 3_565 . ?
O14 Ni2 Pr1 83.6(3) . . ?
O6 Ni2 Pr1 46.4(3) 3_565 . ?
O8 Ni2 Pr1 97.1(4) 3_565 . ?
N2 Ni2 Pr1 127.0(8) 3_565 . ?
O33 Ni3 O2 82.2(6) . . ?
O33 Ni3 O4 84.4(5) . . ?
O2 Ni3 O4 92.3(8) . . ?
O33 Ni3 O7 100.4(6) . . ?
O2 Ni3 O7 176.3(7) . . ?
O4 Ni3 O7 90.5(7) . . ?
O33 Ni3 O1W 98.2(8) . . ?
O2 Ni3 O1W 89.2(10) . . ?
O4 Ni3 O1W 177.2(6) . . ?
O7 Ni3 O1W 87.9(9) . . ?
O33 Ni3 N1 159.6(12) . . ?
O2 Ni3 N1 83.1(9) . . ?
O4 Ni3 N1 82.2(10) . . ?
O7 Ni3 N1 95.0(9) . . ?
O1W Ni3 N1 95.6(11) . . ?
O12 Ni4 O5 91.9(8) . 3_565 ?
O12 Ni4 O9 90.5(7) . . ?
O5 Ni4 O9 169.7(7) 3_565 . ?
O12 Ni4 O35 82.7(5) . . ?
O5 Ni4 O35 101.6(7) 3_565 . ?
O9 Ni4 O35 88.7(5) . . ?
O12 Ni4 N3 83.8(12) . . ?
O5 Ni4 N3 88.9(10) 3_565 . ?
O9 Ni4 N3 81.4(10) . . ?
O35 Ni4 N3 163.1(10) . . ?
O12 Ni4 O10 174.8(6) . 3_565 ?
O5 Ni4 O10 89.7(9) 3_565 3_565 ?
O9 Ni4 O10 88.8(8) . 3_565 ?
O35 Ni4 O10 92.2(7) . 3_565 ?
N3 Ni4 O10 101.2(12) . 3_565 ?
O12 Ni4 Pr4 88.2(4) . . ?
O5 Ni4 Pr4 145.9(6) 3_565 . ?
O9 Ni4 Pr4 44.2(4) . . ?
O35 Ni4 Pr4 44.7(4) . . ?
N3 Ni4 Pr4 124.9(9) . . ?
O10 Ni4 Pr4 87.7(5) 3_565 . ?
C1 O2 Ni3 119.2(19) . . ?
C1 O2 Pr3 138(2) . . ?
Ni3 O2 Pr3 102.6(6) . . ?
O1 C1 O2 129(3) . . ?
O1 C1 C2 120(3) . . ?
O2 C1 C2 111(3) . . ?
N1 C2 C1 119(2) . . ?
C4 C3 N1 112(2) . . ?
O4 C4 O3 121(2) . . ?
O4 C4 C3 123(3) . . ?
O3 C4 C3 116(2) . . ?
C2 N1 C3 110(3) . . ?
C2 N1 Ni3 106.7(15) . . ?
C3 N1 Ni3 104.1(12) . . ?
C4 O3 Ni1 125.6(14) . . ?
C4 O4 Ni3 112.6(18) . . ?
C4 O4 Pr2 144.8(16) . . ?
Ni3 O4 Pr2 100.2(6) . . ?
C5 O5 Ni4 123.5(14) . 2_665 ?
C5 O6 Ni2 118.3(17) . 2_665 ?
C5 O6 Pr1 141.3(17) . 2_665 ?
Ni2 O6 Pr1 98.3(5) 2_665 2_665 ?
O5 C5 O6 127(2) . . ?
O5 C5 C6 121(2) . . ?
O6 C5 C6 112(3) . . ?
N2 C6 C5 116(3) . . ?
N2 C7 C8 115.8(17) . . ?
O7 C8 O8 123(2) . . ?
O7 C8 C7 119.3(19) . . ?
O8 C8 C7 117(2) . . ?
C6 N2 C7 115(3) . . ?
C6 N2 Ni2 107.4(14) . 2_665 ?
C7 N2 Ni2 105.5(15) . 2_665 ?
C8 O7 Ni3 125.5(14) . . ?
C8 O8 Ni2 114.9(14) . 2_665 ?
C8 O8 Pr2 142.5(14) . . ?
Ni2 O8 Pr2 101.6(5) 2_665 . ?
C9 O9 Ni4 114.4(17) . . ?
C9 O9 Pr4 144.4(18) . . ?
Ni4 O9 Pr4 101.2(6) . . ?
C9 O10 Ni4 122.9(17) . 2_665 ?
O10 C9 O9 122(3) . . ?
O10 C9 C10 118(3) . . ?
O9 C9 C10 120(3) . . ?
C9 C10 N3 113(3) . . ?
C12 C11 N3 112(3) . . ?
O11 C12 O12 125(2) . . ?
O11 C12 C11 115(3) . . ?
O12 C12 C11 120(3) . . ?
C10 N3 C11 110(3) . . ?
C10 N3 Ni4 108(2) . . ?
C11 N3 Ni4 106.8(19) . . ?
C12 O11 Pr3 133.5(15) . . ?
C12 O12 Ni4 115.8(15) . . ?
C12 O12 Pr1 142.3(16) . . ?
Ni4 O12 Pr1 99.3(5) . . ?
C13 O01 Pr3 118.6(15) . . ?
O01 C13 C14 113(2) . . ?
O14 C14 O15 122.3(17) . . ?
O14 C14 C13 117.8(18) . . ?
O15 C14 C13 120(2) . . ?
C14 O14 Ni2 132.2(12) . . ?
C14 O15 Pr1 135.4(12) . . ?
C14 O15 Pr3 118.2(12) . . ?
Pr1 O15 Pr3 106.3(4) . . ?
C15 N8 C15 110(2) . 10_556 ?
C15 N8 Ni1 107.0(13) . . ?
C15 N8 Ni1 107.0(13) 10_556 . ?
N8 C15 C16 113.7(19) . . ?
O18 C16 O17 125.1(18) . . ?
O18 C16 C15 119.2(19) . . ?
O17 C16 C15 115.6(19) . . ?
C16 O17 Ni2 123.1(12) . 2_665 ?
C16 O18 Ni1 114.2(12) . . ?
C16 O18 Pr2 145.0(14) . . ?
Ni1 O18 Pr2 99.9(4) . . ?
C18 O19 Pr3 119.7(13) . . ?
O20 C17 O20 126(2) . 10_556 ?
O20 C17 C18 116.8(11) . . ?
O20 C17 C18 116.8(11) 10_556 . ?
O19 C18 O19 127(3) 10_556 . ?
O19 C18 C17 116.6(13) 10_556 . ?
O19 C18 C17 116.6(13) . . ?
C17 O20 Pr3 117.4(11) . . ?
C17 O20 Pr2 134.4(13) . . ?
Pr3 O20 Pr2 106.9(5) . . ?
O23 N4 O22 122.6(17) . . ?
O23 N4 O21 117.4(13) . . ?
O22 N4 O21 120.0(17) . . ?
O23 N4 Pr1 58.1(7) . . ?
O22 N4 Pr1 176.3(10) . . ?
O21 N4 Pr1 59.3(7) . . ?
N4 O21 Pr3 146.6(10) . . ?
N4 O21 Pr1 94.4(9) . . ?
Pr3 O21 Pr1 113.9(4) . . ?
N4 O22 Pr2 131.4(12) . . ?
N4 O22 Pr1 121.5(11) . 2_665 ?
Pr2 O22 Pr1 107.1(4) . 2_665 ?
N4 O23 Pr4 142.0(9) . . ?
N4 O23 Pr1 96.5(9) . . ?
Pr4 O23 Pr1 106.2(4) . . ?
O24 N5 O24 127(2) 10_556 . ?
O24 N5 O25 116.0(12) 10_556 . ?
O24 N5 O25 116.0(12) . . ?
N5 O24 Pr1 163.3(13) . . ?
O27 N6 O26 121(2) . . ?
O27 N6 O26 121(2) . 10_556 ?
O26 N6 O26 117(4) . 10_556 ?
O29 N7 O30 120(4) . . ?
O29 N7 O28 124(3) . . ?
O30 N7 O28 116(3) . . ?
Pr2 O31 Pr2 116.5(6) 10_556 . ?
Ni2 O32 Pr1 103.0(5) . . ?
Ni2 O32 Pr2 104.7(4) . 3_565 ?
Pr1 O32 Pr2 118.4(4) . 3_565 ?
Ni3 O33 Pr3 107.9(5) . . ?
Ni3 O33 Pr2 105.7(6) . . ?
Pr3 O33 Pr2 114.8(6) . . ?
Ni1 O34 Pr2 106.8(4) . . ?
Ni1 O34 Pr2 106.8(4) . 10_556 ?
Pr2 O34 Pr2 109.0(5) . 10_556 ?
Ni4 O35 Pr1 111.1(5) . . ?
Ni4 O35 Pr4 100.2(5) . . ?
Pr1 O35 Pr4 108.8(4) . . ?

loop_
_geom_bond_atom_site_label_1
_geom_bond_atom_site_label_2
_geom_bond_distance
_geom_bond_site_symmetry_2
_geom_bond_publ_flag
Pr1 O35 2.395(11) . ?
Pr1 O32 2.426(12) . ?
Pr1 O24 2.450(13) . ?
Pr1 O23 2.512(11) . ?
Pr1 O21 2.534(11) . ?
Pr1 O15 2.553(13) . ?
Pr1 O6 2.554(13) 3_565 ?
Pr1 O22 2.659(11) 3_565 ?
Pr1 O12 2.748(13) . ?
Pr1 N4 2.938(14) . ?
Pr1 Ni2 3.492(2) . ?
Pr1 Pr4 3.9685(12) . ?
Pr2 O31 2.349(8) . ?
Pr2 O34 2.453(8) . ?
Pr2 O33 2.458(13) . ?
Pr2 O32 2.490(11) 2_665 ?
Pr2 O8 2.562(14) . ?
Pr2 O18 2.566(11) . ?
Pr2 O22 2.591(11) . ?
Pr2 O4 2.593(12) . ?
Pr2 O20 2.611(12) . ?
Pr2 Pr2 3.994(2) 10_556 ?
Pr2 Pr3 4.1200(13) . ?
Pr3 O21 2.389(11) . ?
Pr3 O33 2.432(13) . ?
Pr3 O11 2.44(2) . ?
Pr3 O19 2.465(16) . ?
Pr3 O20 2.517(13) . ?
Pr3 O2W 2.524(18) . ?
Pr3 O01 2.560(16) . ?
Pr3 O2 2.571(14) . ?
Pr3 O15 2.606(13) . ?
Pr4 O23 2.450(11) 3_565 ?
Pr4 O23 2.450(11) 2_665 ?
Pr4 O23 2.450(11) . ?
Pr4 O9 2.470(15) 2_665 ?
Pr4 O9 2.470(15) 3_565 ?
Pr4 O9 2.470(14) . ?
Pr4 O35 2.484(12) 3_565 ?
Pr4 O35 2.484(13) . ?
Pr4 O35 2.484(13) 2_665 ?
Pr4 Ni4 3.478(3) 3_565 ?
Pr4 Ni4 3.478(3) 2_665 ?
Pr4 Ni4 3.478(3) . ?
Ni1 O34 1.980(14) . ?
Ni1 O3 2.044(19) . ?
Ni1 O3 2.044(19) 10_556 ?
Ni1 N8 2.07(2) . ?
Ni1 O18 2.081(14) . ?
Ni1 O18 2.081(14) 10_556 ?
Ni2 O32 2.026(10) . ?
Ni2 O17 2.034(15) 3_565 ?
Ni2 O14 2.041(14) . ?
Ni2 O6 2.041(15) 3_565 ?
Ni2 O8 2.048(12) 3_565 ?
Ni2 N2 2.115(18) 3_565 ?
Ni3 O33 2.029(11) . ?
Ni3 O2 2.043(19) . ?
Ni3 O4 2.064(19) . ?
Ni3 O7 2.087(17) . ?
Ni3 O1W 2.11(2) . ?
Ni3 N1 2.11(2) . ?
Ni4 O12 2.008(16) . ?
Ni4 O5 2.01(2) 3_565 ?
Ni4 O9 2.016(17) . ?
Ni4 O35 2.032(11) . ?
Ni4 N3 2.10(2) . ?
Ni4 O10 2.117(19) 3_565 ?
O1 C1 1.22(4) . ?
O2 C1 1.33(4) . ?
C1 C2 1.55(5) . ?
C2 N1 1.48(4) . ?
C3 C4 1.43(4) . ?
C3 N1 1.56(4) . ?
C4 O4 1.25(3) . ?
C4 O3 1.25(4) . ?
O5 C5 1.23(3) . ?
O5 Ni4 2.01(2) 2_665 ?
O6 C5 1.30(3) . ?
O6 Ni2 2.041(15) 2_665 ?
O6 Pr1 2.554(13) 2_665 ?
C5 C6 1.55(4) . ?
C6 N2 1.41(4) . ?
C7 N2 1.47(3) . ?
C7 C8 1.49(3) . ?
C8 O7 1.25(3) . ?
C8 O8 1.29(2) . ?
N2 Ni2 2.115(18) 2_665 ?
O8 Ni2 2.048(12) 2_665 ?
O9 C9 1.31(3) . ?
O10 C9 1.26(3) . ?
O10 Ni4 2.117(19) 2_665 ?
C9 C10 1.44(4) . ?
C10 N3 1.47(4) . ?
C11 C12 1.51(4) . ?
C11 N3 1.54(5) . ?
C12 O11 1.23(3) . ?
C12 O12 1.26(3) . ?
O01 C13 1.38(3) . ?
C13 C14 1.51(3) . ?
C14 O14 1.27(3) . ?
C14 O15 1.27(2) . ?
N8 C15 1.46(3) . ?
N8 C15 1.46(3) 10_556 ?
C15 C16 1.52(3) . ?
C16 O18 1.20(2) . ?
C16 O17 1.25(2) . ?
O17 Ni2 2.034(15) 2_665 ?
O19 C18 1.244(18) . ?
C17 O20 1.247(17) . ?
C17 O20 1.247(17) 10_556 ?
C17 C18 1.54(4) . ?
C18 O19 1.244(18) 10_556 ?
N4 O23 1.27(2) . ?
N4 O22 1.298(18) . ?
N4 O21 1.31(2) . ?
O22 Pr1 2.659(11) 2_665 ?
N5 O24 1.240(16) 10_556 ?
N5 O24 1.240(16) . ?
N5 O25 1.49(6) . ?
N6 O27 1.07(4) . ?
N6 O26 1.12(3) . ?
N6 O26 1.12(3) 10_556 ?
N7 O29 1.16(3) . ?
N7 O30 1.30(4) . ?
N7 O28 1.33(4) . ?
O31 Pr2 2.349(8) 10_556 ?
O32 Pr2 2.490(11) 3_565 ?
O34 Pr2 2.453(8) 10_556 ?
